data_7114163
loop_
_publ_author_name
'Tanaka, Rika'
'Yano, Toshihiro'
'Nishioka, Takanori'
'Nakajo, Kunio'
'Breedlove, Brian K.'
'Kimura, Kentaro'
'Kinoshita, Isamu'
'Isobe, Kiyoshi'

_publ_section_title
;
 Thia-calix[n]pyridines, synthesis and coordination to Cu(i,ii) ions with
 both N and S donor atomsElectronic supplementary information (ESI)
 available: emission spectra of compound 1. See
 http://www.rsc.org/suppdata/cc/b2/b203540e/
;
_journal_issue 16
_journal_name_full 'Chemical Communications'
_journal_page_first 1686
_journal_paper_doi 10.1039/b203540e
_journal_year 2002
_chemical_formula_sum 'C17 H13 Cl2 Cu F6 N3 P S3'
_chemical_formula_weight 634.91
_space_group_IT_number 14
_symmetry_cell_setting monoclinic
_symmetry_Int_Tables_number 14
_symmetry_space_group_name_Hall '-P 2yn'
_symmetry_space_group_name_H-M 'P 1 21/n 1'
_cell_angle_alpha 90
_cell_angle_beta 102.049(2)
_cell_angle_gamma 90
_cell_formula_units_Z 4
_cell_length_a 13.6779(6)
_cell_length_b 20.4121(9)
_cell_length_c 8.5003(4)
_cell_measurement_reflns_used 20671
_cell_measurement_temperature 296.2
_cell_measurement_theta_max 27.5
_cell_measurement_theta_min 1.5
_cell_volume 2320.95(18)
_computing_cell_refinement PROCESS-AUTO
_computing_data_collection PROCESS-AUTO
_computing_data_reduction 'teXsan Ver. 1.11'
_computing_publication_material 'teXsan Ver. 1.11'
_computing_structure_refinement 'teXsan Ver. 1.10'
_computing_structure_solution SIR92
_diffrn_detector_area_resol_mean 8.00
_diffrn_measured_fraction_theta_full 0.9985
_diffrn_measured_fraction_theta_max 0.9985
_diffrn_measurement_device_type 'Rigaku RAXIS-RAPID Imaging Plate'
_diffrn_measurement_method \w
_diffrn_radiation_type 'Mo K\a'
_diffrn_radiation_wavelength 0.7107
_diffrn_reflns_av_R_equivalents 0.015
_diffrn_reflns_limit_h_max 17
_diffrn_reflns_limit_h_min -17
_diffrn_reflns_limit_k_max 26
_diffrn_reflns_limit_k_min -26
_diffrn_reflns_limit_l_max 11
_diffrn_reflns_limit_l_min -11
_diffrn_reflns_number 10353
_diffrn_reflns_theta_full 27.49
_diffrn_reflns_theta_max 27.49
_exptl_absorpt_coefficient_mu 1.570
_exptl_absorpt_correction_T_max 0.790
_exptl_absorpt_correction_T_min 0.546
_exptl_absorpt_correction_type multi-scan
_exptl_absorpt_process_details '(Higashi, 1995)'
_exptl_crystal_colour yellow
_exptl_crystal_density_diffrn 1.817
_exptl_crystal_density_method 'not measured'
_exptl_crystal_description prism
_exptl_crystal_size_max 0.400
_exptl_crystal_size_mid 0.300
_exptl_crystal_size_min 0.150
_refine_diff_density_max 1.56
_refine_diff_density_min -1.04
_refine_ls_extinction_method none
_refine_ls_goodness_of_fit_ref 1.848
_refine_ls_hydrogen_treatment noref
_refine_ls_number_parameters 298
_refine_ls_number_reflns 4258
_refine_ls_R_factor_gt 0.0567
_refine_ls_shift/su_max 0.0003
_refine_ls_structure_factor_coef F
_refine_ls_weighting_details 'w = 1/[\s^2^(Fo) + 0.00203|Fo|^2^]'
_refine_ls_weighting_scheme calc
_refine_ls_wR_factor_ref 0.0954
_reflns_number_gt 4258
_reflns_number_total 5319
_reflns_threshold_expression F^2^3.0\s(F^2^)
_cod_data_source_file b203540e.txt
_cod_data_source_block '[Cu(py3s3)]2(PF6)2'
_cod_original_cell_volume 2321.0(2)
_cod_original_formula_sum 'C17 H13 Cl2 Cu F6 N3 P S3 '
_cod_database_code 7114163

loop_
_symmetry_equiv_pos_as_xyz
x,y,z
1/2-x,1/2+y,1/2-z
-x,-y,-z
1/2+x,1/2-y,1/2+z

loop_
_atom_site_label
_atom_site_type_symbol
_atom_site_fract_x
_atom_site_fract_y
_atom_site_fract_z
_atom_site_U_iso_or_equiv
_atom_site_adp_type
_atom_site_occupancy
_atom_site_calc_flag
Cu(1) Cu 0.47005(4) -0.43731(2) 0.58920(6) 0.0340(1) Uani 1.00 d
Cl(1) Cl 0.4625(3) 0.0458(2) 0.1831(5) 0.162(1) Uani 1.00 d
Cl(2) Cl 0.6766(2) 0.0310(1) 0.4525(3) 0.1110(8) Uani 1.00 d
S(1) S 0.26038(8) -0.36170(7) 0.4804(2) 0.0490(3) Uani 1.00 d
S(2) S 0.62472(8) -0.35612(6) 0.8583(1) 0.0453(3) Uani 1.00 d
S(3) S 0.56756(8) -0.47496(5) 0.2840(1) 0.0358(3) Uani 1.00 d
P(1) P 0.5613(1) -0.23148(6) 0.2928(2) 0.0473(3) Uani 1.00 d
F(1) F 0.561(1) -0.1822(3) 0.1573(9) 0.241(5) Uani 1.00 d
F(2) F 0.5443(9) -0.2808(3) 0.4121(8) 0.220(4) Uani 1.00 d
F(3) F 0.5332(4) -0.1731(2) 0.3991(5) 0.111(2) Uani 1.00 d
F(4) F 0.5916(3) -0.2888(2) 0.1857(5) 0.084(1) Uani 1.00 d
F(5) F 0.4556(5) -0.2384(5) 0.206(1) 0.233(4) Uani 1.00 d
F(6) F 0.6665(5) -0.2203(6) 0.357(1) 0.256(5) Uani 1.00 d
N(1) N 0.4405(3) -0.3468(2) 0.6755(4) 0.0350(8) Uani 1.00 d
N(2) N 0.6129(2) -0.4141(2) 0.5710(4) 0.0334(8) Uani 1.00 d
N(3) N 0.4053(3) -0.4168(2) 0.3555(4) 0.0345(8) Uani 1.00 d
C(1) C 0.3566(3) -0.3149(2) 0.6053(5) 0.039(1) Uani 1.00 d
C(2) C 0.3430(4) -0.2488(2) 0.6286(6) 0.051(1) Uani 1.00 d
C(3) C 0.4193(5) -0.2145(2) 0.7257(7) 0.060(2) Uani 1.00 d
C(4) C 0.5084(4) -0.2455(2) 0.7953(6) 0.052(1) Uani 1.00 d
C(5) C 0.5149(3) -0.3119(2) 0.7666(5) 0.0361(10) Uani 1.00 d
C(6) C 0.6711(3) -0.3769(2) 0.6820(5) 0.0376(10) Uani 1.00 d
C(7) C 0.7649(3) -0.3546(3) 0.6703(6) 0.050(1) Uani 1.00 d
C(8) C 0.7970(4) -0.3694(3) 0.5306(7) 0.063(2) Uani 1.00 d
C(9) C 0.7349(4) -0.4038(3) 0.4092(6) 0.050(1) Uani 1.00 d
C(10) C 0.6451(3) -0.4257(2) 0.4355(5) 0.0343(9) Uani 1.00 d
C(11) C 0.4540(3) -0.4282(2) 0.2376(5) 0.0359(10) Uani 1.00 d
C(12) C 0.4203(4) -0.4068(3) 0.0814(5) 0.048(1) Uani 1.00 d
C(13) C 0.3329(4) -0.3717(3) 0.0452(6) 0.057(1) Uani 1.00 d
C(14) C 0.2820(4) -0.3580(3) 0.1665(6) 0.054(1) Uani 1.00 d
C(15) C 0.3214(3) -0.3801(2) 0.3195(5) 0.040(1) Uani 1.00 d
C(16) C 0.5158(9) -0.0271(5) 0.264(1) 0.128(4) Uani 1.00 d
C(17) C 0.6222(9) -0.0278(4) 0.308(2) 0.138(4) Uani 1.00 d
H(1) H 0.2824 -0.2278 0.5783 0.0602 Uiso 1.00 calc
H(2) H 0.4117 -0.1689 0.7431 0.0716 Uiso 1.00 calc
H(3) H 0.5616 -0.2226 0.8597 0.0626 Uiso 1.00 calc
H(4) H 0.8060 -0.3301 0.7547 0.0604 Uiso 1.00 calc
H(5) H 0.8623 -0.3560 0.5183 0.0744 Uiso 1.00 calc
H(6) H 0.7544 -0.4121 0.3085 0.0604 Uiso 1.00 calc
H(7) H 0.4573 -0.4165 0.0008 0.0565 Uiso 1.00 calc
H(8) H 0.3075 -0.3566 -0.0609 0.0667 Uiso 1.00 calc
H(9) H 0.2221 -0.3334 0.1446 0.0658 Uiso 1.00 calc
H(10) H 0.4963 -0.0609 0.1927 0.1603 Uiso 1.00 calc
H(11) H 0.4935 -0.0348 0.3631 0.1603 Uiso 1.00 calc
H(12) H 0.6419 -0.0689 0.3452 0.1865 Uiso 1.00 calc
H(13) H 0.6440 -0.0178 0.2109 0.1865 Uiso 1.00 calc

loop_
_atom_site_aniso_label
_atom_site_aniso_U_11
_atom_site_aniso_U_22
_atom_site_aniso_U_33
_atom_site_aniso_U_12
_atom_site_aniso_U_13
_atom_site_aniso_U_23
Cu(1) 0.0360(3) 0.0301(3) 0.0358(3) -0.0007(2) 0.0073(2) 0.0008(2)
Cl(1) 0.159(3) 0.090(2) 0.203(4) 0.026(2) -0.039(3) 0.007(2)
Cl(2) 0.120(2) 0.116(2) 0.095(1) -0.043(2) 0.017(1) -0.005(1)
S(1) 0.0297(5) 0.0638(7) 0.0518(6) 0.0046(5) 0.0047(4) -0.0050(5)
S(2) 0.0378(6) 0.0593(7) 0.0354(5) 0.0012(5) 0.0000(4) -0.0078(5)
S(3) 0.0427(6) 0.0324(5) 0.0344(5) -0.0005(4) 0.0128(4) -0.0027(4)
P(1) 0.0528(7) 0.0424(6) 0.0477(6) -0.0027(5) 0.0131(5) 0.0003(5)
F(1) 0.56(2) 0.074(4) 0.139(5) 0.015(7) 0.196(9) 0.011(4)
F(2) 0.46(2) 0.101(4) 0.161(6) 0.106(6) 0.221(9) 0.065(4)
F(3) 0.192(6) 0.060(2) 0.104(3) 0.006(3) 0.087(4) -0.011(2)
F(4) 0.106(3) 0.069(2) 0.082(2) 0.011(2) 0.028(2) -0.020(2)
F(5) 0.102(4) 0.177(8) 0.36(1) 0.072(5) -0.078(6) -0.092(9)
F(6) 0.071(3) 0.33(1) 0.34(1) -0.032(5) -0.002(5) -0.25(1)
N(1) 0.039(2) 0.035(2) 0.031(2) 0.000(1) 0.008(1) -0.005(1)
N(2) 0.031(2) 0.033(2) 0.036(2) -0.001(1) 0.007(1) 0.001(1)
N(3) 0.036(2) 0.033(2) 0.033(2) -0.002(1) 0.004(1) 0.001(1)
C(1) 0.040(2) 0.039(2) 0.040(2) 0.007(2) 0.012(2) -0.001(2)
C(2) 0.059(3) 0.044(2) 0.054(3) 0.015(2) 0.016(2) 0.002(2)
C(3) 0.083(4) 0.038(2) 0.058(3) 0.011(2) 0.016(3) -0.008(2)
C(4) 0.065(3) 0.042(2) 0.051(3) -0.004(2) 0.017(2) -0.011(2)
C(5) 0.039(2) 0.037(2) 0.034(2) 0.000(2) 0.010(2) -0.003(2)
C(6) 0.033(2) 0.039(2) 0.040(2) 0.004(2) 0.005(2) -0.004(2)
C(7) 0.033(2) 0.061(3) 0.053(3) -0.009(2) 0.003(2) -0.005(2)
C(8) 0.036(3) 0.087(4) 0.070(3) -0.011(3) 0.019(2) -0.012(3)
C(9) 0.040(2) 0.058(3) 0.058(3) -0.008(2) 0.022(2) -0.003(2)
C(10) 0.036(2) 0.029(2) 0.038(2) 0.001(1) 0.008(2) 0.001(1)
C(11) 0.041(2) 0.034(2) 0.032(2) -0.006(2) 0.007(2) -0.001(1)
C(12) 0.049(3) 0.053(3) 0.039(2) -0.006(2) 0.004(2) 0.004(2)
C(13) 0.058(3) 0.073(3) 0.036(2) 0.001(3) -0.004(2) 0.007(2)
C(14) 0.042(3) 0.064(3) 0.050(3) 0.008(2) -0.005(2) 0.001(2)
C(15) 0.033(2) 0.042(2) 0.040(2) -0.001(2) -0.001(2) -0.001(2)
C(16) 0.142(9) 0.067(5) 0.149(9) 0.002(5) -0.026(8) -0.004(5)
C(17) 0.109(7) 0.058(4) 0.23(1) -0.005(5) -0.008(8) -0.029(6)

loop_
_atom_type_symbol
_atom_type_description
_atom_type_scat_dispersion_real
_atom_type_scat_dispersion_imag
_atom_type_scat_source
Cu Cu 0.320 1.265
;International Tables for Crystallography
(1992, Vol. C, Tables 4.2.6.8 and 6.1.1.1)
;
C C 0.003 0.002
;International Tables for Crystallography
(1992, Vol. C, Tables 4.2.6.8 and 6.1.1.1)
;
H H 0.000 0.000
;International Tables for Crystallography
(1992, Vol. C, Table 6.1.1.2)
;
N N 0.006 0.003
;International Tables for Crystallography
(1992, Vol. C, Tables 4.2.6.8 and 6.1.1.1)
;
S S 0.125 0.123
;International Tables for Crystallography
(1992, Vol. C, Tables 4.2.6.8 and 6.1.1.1)
;
Cl Cl 0.148 0.159
;International Tables for Crystallography
(1992, Vol. C, Tables 4.2.6.8 and 6.1.1.1)
;
P P 0.102 0.094
;International Tables for Crystallography
(1992, Vol. C, Tables 4.2.6.8 and 6.1.1.1)
;
F F 0.017 0.010
;International Tables for Crystallography
(1992, Vol. C, Tables 4.2.6.8 and 6.1.1.1)
;

loop_
_geom_angle_atom_site_label_1
_geom_angle_atom_site_label_2
_geom_angle_atom_site_label_3
_geom_angle
_geom_angle_site_symmetry_1
_geom_angle_publ_flag
S(3) Cu(1) N(1) 118.1(1) 3_646 yes
S(3) Cu(1) N(2) 123.27(10) 3_646 yes
S(3) Cu(1) N(3) 122.9(1) 3_646 yes
N(1) Cu(1) N(2) 94.6(1) . yes
N(1) Cu(1) N(3) 94.9(1) . yes
N(2) Cu(1) N(3) 96.1(1) . yes
C(1) S(1) C(15) 99.4(2) . yes
C(5) S(2) C(6) 99.6(2) . yes
Cu(1) S(3) C(10) 105.5(1) 3_646 yes
Cu(1) S(3) C(11) 105.1(1) 3_646 yes
C(10) S(3) C(11) 102.4(2) . yes
F(1) P(1) F(2) 170.9(7) . yes
F(1) P(1) F(3) 88.5(4) . yes
F(1) P(1) F(4) 90.6(4) . yes
F(1) P(1) F(5) 80.9(7) . yes
F(1) P(1) F(6) 91.5(7) . yes
F(2) P(1) F(3) 91.6(4) . yes
F(2) P(1) F(4) 89.4(3) . yes
F(2) P(1) F(5) 90.0(6) . yes
F(2) P(1) F(6) 97.6(6) . yes
F(3) P(1) F(4) 178.6(3) . yes
F(3) P(1) F(5) 91.7(5) . yes
F(3) P(1) F(6) 90.3(5) . yes
F(4) P(1) F(5) 89.3(5) . yes
F(4) P(1) F(6) 88.6(5) . yes
F(5) P(1) F(6) 172.1(7) . yes
Cu(1) N(1) C(1) 119.3(3) . yes
Cu(1) N(1) C(5) 119.9(3) . yes
C(1) N(1) C(5) 118.0(4) . yes
Cu(1) N(2) C(6) 121.0(3) . yes
Cu(1) N(2) C(10) 121.0(3) . yes
C(6) N(2) C(10) 117.0(4) . yes
Cu(1) N(3) C(11) 120.8(3) . yes
Cu(1) N(3) C(15) 120.7(3) . yes
C(11) N(3) C(15) 117.4(3) . yes
S(1) C(1) N(1) 117.3(3) . yes
S(1) C(1) C(2) 120.2(3) . yes
N(1) C(1) C(2) 122.5(4) . yes
C(1) C(2) C(3) 118.2(5) . yes
C(2) C(3) C(4) 120.6(5) . yes
C(3) C(4) C(5) 117.0(4) . yes
S(2) C(5) N(1) 116.6(3) . yes
S(2) C(5) C(4) 119.8(3) . yes
N(1) C(5) C(4) 123.5(4) . yes
S(2) C(6) N(2) 117.5(3) . yes
S(2) C(6) C(7) 118.5(3) . yes
N(2) C(6) C(7) 124.0(4) . yes
C(6) C(7) C(8) 117.1(5) . yes
C(7) C(8) C(9) 119.8(5) . yes
C(8) C(9) C(10) 118.4(5) . yes
S(3) C(10) N(2) 117.8(3) . yes
S(3) C(10) C(9) 118.8(4) . yes
N(2) C(10) C(9) 123.4(4) . yes
S(3) C(11) N(3) 118.2(3) . yes
S(3) C(11) C(12) 118.5(4) . yes
N(3) C(11) C(12) 123.3(4) . yes
C(11) C(12) C(13) 118.7(5) . yes
C(12) C(13) C(14) 119.1(5) . yes
C(13) C(14) C(15) 118.6(5) . yes
S(1) C(15) N(3) 117.0(3) . yes
S(1) C(15) C(14) 120.1(4) . yes
N(3) C(15) C(14) 122.9(5) . yes
Cl(1) C(16) C(17) 115.8(8) . yes
Cl(2) C(17) C(16) 115.8(9) . yes

loop_
_geom_bond_atom_site_label_1
_geom_bond_atom_site_label_2
_geom_bond_distance
_geom_bond_site_symmetry_2
_geom_bond_publ_flag
Cu(1) S(3) 2.206(1) 3_646 yes
Cu(1) N(1) 2.058(4) . yes
Cu(1) N(2) 2.048(4) . yes
Cu(1) N(3) 2.042(3) . yes
Cl(1) C(16) 1.73(1) . yes
Cl(2) C(17) 1.77(1) . yes
S(1) C(1) 1.786(4) . yes
S(1) C(15) 1.785(5) . yes
S(2) C(5) 1.786(4) . yes
S(2) C(6) 1.795(5) . yes
S(3) C(10) 1.796(4) . yes
S(3) C(11) 1.796(4) . yes
P(1) F(1) 1.529(8) . yes
P(1) F(2) 1.481(8) . yes
P(1) F(3) 1.591(5) . yes
P(1) F(4) 1.589(4) . yes
P(1) F(5) 1.487(7) . yes
P(1) F(6) 1.447(7) . yes
N(1) C(1) 1.346(5) . yes
N(1) C(5) 1.347(5) . yes
N(2) C(6) 1.337(5) . yes
N(2) C(10) 1.337(6) . yes
N(3) C(11) 1.334(6) . yes
N(3) C(15) 1.350(5) . yes
C(1) C(2) 1.382(7) . yes
C(2) C(3) 1.380(7) . yes
C(3) C(4) 1.391(8) . yes
C(4) C(5) 1.382(6) . yes
C(6) C(7) 1.384(7) . yes
C(7) C(8) 1.382(9) . yes
C(8) C(9) 1.383(8) . yes
C(9) C(10) 1.369(7) . yes
C(11) C(12) 1.382(6) . yes
C(12) C(13) 1.373(8) . yes
C(13) C(14) 1.387(8) . yes
C(14) C(15) 1.376(7) . yes
C(16) C(17) 1.42(2) . yes

loop_
_geom_contact_atom_site_label_1
_geom_contact_atom_site_label_2
_geom_contact_distance
_geom_contact_site_symmetry_2
S(1) F(1) 3.49(1) 4_445
S(2) F(4) 3.220(5) 1_556
F(1) C(4) 3.276(9) 1_554
F(1) C(16) 3.39(1) .
F(1) C(17) 3.44(1) .
F(2) N(2) 3.095(7) .
F(2) C(5) 3.186(9) .
F(2) N(1) 3.19(1) .
F(2) C(6) 3.234(8) .
F(2) C(10) 3.253(9) .
F(2) N(3) 3.343(9) .
F(2) C(1) 3.40(1) .
F(2) C(11) 3.466(8) .
F(2) C(4) 3.469(10) .
F(3) C(16) 3.19(1) .
F(3) C(17) 3.36(1) .
F(3) C(3) 3.557(8) .
F(4) C(12) 3.348(7) .
F(4) C(9) 3.377(6) .
F(4) C(4) 3.393(6) 1_554
F(4) C(11) 3.490(6) .
F(4) C(10) 3.494(6) .
F(4) C(5) 3.529(6) 1_554
F(5) C(7) 3.189(10) 4_444
F(5) C(8) 3.23(1) 4_444
F(5) C(13) 3.33(1) .
F(5) C(14) 3.37(1) .
F(5) C(12) 3.60(1) .
F(6) C(13) 3.12(1) 4_545
F(6) C(14) 3.20(1) 4_545
F(6) C(2) 3.46(1) 4_544

loop_
_geom_torsion_atom_site_label_1
_geom_torsion_atom_site_label_2
_geom_torsion_atom_site_label_3
_geom_torsion_atom_site_label_4
_geom_torsion
_geom_torsion_site_symmetry_2
_geom_torsion_site_symmetry_3
_geom_torsion_site_symmetry_4
_geom_torsion_publ_flag
Cu(1) S(3) C(10) N(2) 49.6(3) 3_646 3_646 3_646 yes
Cu(1) S(3) C(10) C(9) -128.5(3) 3_646 3_646 3_646 yes
Cu(1) S(3) C(11) N(3) -49.5(3) 3_646 3_646 3_646 yes
Cu(1) S(3) C(11) C(12) 129.3(3) 3_646 3_646 3_646 yes
Cu(1) N(1) C(1) S(1) 17.0(5) . . . yes
Cu(1) N(1) C(1) C(2) -163.9(4) . . . yes
Cu(1) N(1) C(5) S(2) -19.2(4) . . . yes
Cu(1) N(1) C(5) C(4) 163.1(4) . . . yes
Cu(1) N(2) C(6) S(2) 7.0(4) . . . yes
Cu(1) N(2) C(6) C(7) -174.2(4) . . . yes
Cu(1) N(2) C(10) S(3) -10.6(4) . . . yes
Cu(1) N(2) C(10) C(9) 171.4(3) . . . yes
Cu(1) N(3) C(11) S(3) 10.9(4) . . . yes
Cu(1) N(3) C(11) C(12) -170.4(3) . . . yes
Cu(1) N(3) C(15) S(1) -9.3(5) . . . yes
Cu(1) N(3) C(15) C(14) 171.5(4) . . . yes
Cl(1) C(16) C(17) Cl(2) 59(1) . . . yes
S(1) C(1) N(1) C(5) 178.2(3) . . . yes
S(1) C(1) C(2) C(3) -179.9(4) . . . yes
S(1) C(15) N(3) C(11) -176.9(3) . . . yes
S(1) C(15) C(14) C(13) 178.2(4) . . . yes
S(2) C(5) N(1) C(1) 179.8(3) . . . yes
S(2) C(5) C(4) C(3) -177.4(4) . . . yes
S(2) C(6) N(2) C(10) 175.8(3) . . . yes
S(2) C(6) C(7) C(8) -177.7(4) . . . yes
S(3) Cu(1) N(2) C(6) 89.9(3) 3_646 3_646 3_646 yes
S(3) Cu(1) N(2) C(10) -101.7(3) 3_646 3_646 3_646 yes
S(3) Cu(1) N(3) C(11) 102.1(3) 3_646 3_646 3_646 yes
S(3) Cu(1) N(3) C(15) -90.8(3) 3_646 3_646 3_646 yes
S(3) C(10) N(2) C(6) -179.4(3) . . . yes
S(3) C(10) C(9) C(8) -176.0(4) . . . yes
S(3) C(11) N(3) C(15) 178.4(3) . . . yes
S(3) C(11) C(12) C(13) 179.2(4) . . . yes
N(1) Cu(1) S(3) C(10) 126.1(2) . 3_646 3_646 yes
N(1) Cu(1) S(3) C(11) -126.1(2) . 3_646 3_646 yes
N(1) Cu(1) N(2) C(6) 38.3(3) . . . yes
N(1) Cu(1) N(2) C(10) -130.1(3) . . . yes
N(1) Cu(1) N(3) C(11) 129.7(3) . . . yes
N(1) Cu(1) N(3) C(15) -37.5(3) . . . yes
N(1) C(1) S(1) C(15) -68.0(4) . . . yes
N(1) C(1) C(2) C(3) 1.0(8) . . . yes
N(1) C(5) S(2) C(6) 68.5(4) . . . yes
N(1) C(5) C(4) C(3) 0.3(8) . . . yes
N(2) Cu(1) S(3) C(10) -116.5(2) . 3_646 3_646 yes
N(2) Cu(1) S(3) C(11) -8.7(2) . 3_646 3_646 yes
N(2) Cu(1) N(1) C(1) 129.5(3) . . . yes
N(2) Cu(1) N(1) C(5) -31.3(3) . . . yes
N(2) Cu(1) N(3) C(11) 34.5(3) . . . yes
N(2) Cu(1) N(3) C(15) -132.7(3) . . . yes
N(2) C(6) S(2) C(5) -61.3(4) . . . yes
N(2) C(6) C(7) C(8) 3.4(7) . . . yes
N(2) C(10) S(3) C(11) 60.1(3) . . . yes
N(2) C(10) C(9) C(8) 2.0(7) . . . yes
N(3) Cu(1) S(3) C(10) 8.7(2) . 3_646 3_646 yes
N(3) Cu(1) S(3) C(11) 116.4(2) . 3_646 3_646 yes
N(3) Cu(1) N(1) C(1) 33.0(3) . . . yes
N(3) Cu(1) N(1) C(5) -127.9(3) . . . yes
N(3) Cu(1) N(2) C(6) 133.7(3) . . . yes
N(3) Cu(1) N(2) C(10) -34.6(3) . . . yes
N(3) C(11) S(3) C(10) -60.5(4) . . . yes
N(3) C(11) C(12) C(13) 0.5(7) . . . yes
N(3) C(15) S(1) C(1) 63.0(4) . . . yes
N(3) C(15) C(14) C(13) -2.6(8) . . . yes
C(1) S(1) C(15) C(14) -117.8(4) . . . yes
C(1) N(1) C(5) C(4) 2.0(7) . . . yes
C(1) C(2) C(3) C(4) 1.4(9) . . . yes
C(2) C(1) S(1) C(15) 112.9(4) . . . yes
C(2) C(1) N(1) C(5) -2.7(7) . . . yes
C(2) C(3) C(4) C(5) -2.0(9) . . . yes
C(4) C(5) S(2) C(6) -113.6(4) . . . yes
C(5) S(2) C(6) C(7) 119.8(4) . . . yes
C(6) N(2) C(10) C(9) 2.6(6) . . . yes
C(6) C(7) C(8) C(9) 1.4(8) . . . yes
C(7) C(6) N(2) C(10) -5.4(6) . . . yes
C(7) C(8) C(9) C(10) -3.9(9) . . . yes
C(9) C(10) S(3) C(11) -121.8(4) . . . yes
C(10) S(3) C(11) C(12) 120.7(4) . . . yes
C(11) N(3) C(15) C(14) 3.9(6) . . . yes
C(11) C(12) C(13) C(14) 0.9(8) . . . yes
C(12) C(11) N(3) C(15) -2.9(6) . . . yes
C(12) C(13) C(14) C(15) 0.1(8) . . . yes
C(12) C(13) C(14) C(15) 0.1(8) . . . yes
